data_4063577
loop_
_publ_author_name
'Yuan, Yuanyuan'
'Wang, Xiufang'
'Li, Yuxue'
'Fan, Liyan'
'Xu, Xin'
'Chen, Yaofeng'
'Li, Guangyu'
'Xia, Wei'

_publ_section_title
;
 Rapid Entry to Functionalized Boratabenzene Complexes through
 Metal-Induced Hydroboration at the Anionic 1-H-Boratabenzene Ligand
;
_journal_issue 16
_journal_name_full Organometallics
_journal_page_first 4330
_journal_paper_doi 10.1021/om200396k
_journal_volume 30
_journal_year 2011
_chemical_absolute_configuration ad
_chemical_formula_sum 'C10 H12 B2 Cl2 Zr'
_chemical_formula_weight 315.94
_chemical_name_systematic
; 
 ? 
;
_space_group_IT_number 19
_symmetry_cell_setting orthorhombic
_symmetry_space_group_name_Hall 'P 2ac 2ab'
_symmetry_space_group_name_H-M 'P 21 21 21'
_atom_sites_solution_hydrogens geom
_atom_sites_solution_primary direct
_atom_sites_solution_secondary difmap
_audit_creation_method SHELXL-97
_cell_angle_alpha 90.00
_cell_angle_beta 90.00
_cell_angle_gamma 90.00
_cell_formula_units_Z 4
_cell_length_a 7.0695(7)
_cell_length_b 11.1207(11)
_cell_length_c 15.5863(15)
_cell_measurement_reflns_used 3914
_cell_measurement_temperature 293(2)
_cell_measurement_theta_max 56.359
_cell_measurement_theta_min 4.499
_cell_volume 1225.4(2)
_computing_cell_refinement 'Bruker SMART'
_computing_data_collection 'Bruker SMART'
_computing_data_reduction 'Bruker SHELXTL'
_computing_molecular_graphics 'Bruker SHELXTL'
_computing_publication_material 'Bruker SHELXTL'
_computing_structure_refinement 'SHELXL-97 (Sheldrick, 1997)'
_computing_structure_solution 'SHELXS-97 (Sheldrick, 1990)'
_diffrn_ambient_temperature 293(2)
_diffrn_measured_fraction_theta_full 0.997
_diffrn_measured_fraction_theta_max 0.997
_diffrn_measurement_device_type 'CCD area detector'
_diffrn_measurement_method 'phi and omega scans'
_diffrn_radiation_monochromator graphite
_diffrn_radiation_source 'fine-focus sealed tube'
_diffrn_radiation_type MoK\a
_diffrn_radiation_wavelength 0.71073
_diffrn_reflns_av_R_equivalents 0.0365
_diffrn_reflns_av_sigmaI/netI 0.0364
_diffrn_reflns_limit_h_max 8
_diffrn_reflns_limit_h_min -8
_diffrn_reflns_limit_k_max 11
_diffrn_reflns_limit_k_min -14
_diffrn_reflns_limit_l_max 19
_diffrn_reflns_limit_l_min -19
_diffrn_reflns_number 7221
_diffrn_reflns_theta_full 27.00
_diffrn_reflns_theta_max 27.00
_diffrn_reflns_theta_min 2.25
_exptl_absorpt_coefficient_mu 1.293
_exptl_absorpt_correction_T_max 1.0000
_exptl_absorpt_correction_T_min 0.6390
_exptl_absorpt_correction_type empirical
_exptl_absorpt_process_details sadabs
_exptl_crystal_density_diffrn 1.713
_exptl_crystal_density_method 'not measured'
_exptl_crystal_description prismatic
_exptl_crystal_F_000 624
_exptl_crystal_size_max 0.380
_exptl_crystal_size_mid 0.252
_exptl_crystal_size_min 0.207
_refine_diff_density_max 0.585
_refine_diff_density_min -0.308
_refine_diff_density_rms 0.078
_refine_ls_abs_structure_details 'Flack H D (1983), Acta Cryst. A39, 876-881'
_refine_ls_abs_structure_Flack 0.07(7)
_refine_ls_extinction_method none
_refine_ls_goodness_of_fit_ref 0.903
_refine_ls_hydrogen_treatment mixed
_refine_ls_matrix_type full
_refine_ls_number_parameters 198
_refine_ls_number_reflns 2649
_refine_ls_number_restraints 156
_refine_ls_restrained_S_all 0.926
_refine_ls_R_factor_all 0.0339
_refine_ls_R_factor_gt 0.0316
_refine_ls_shift/su_max 0.001
_refine_ls_shift/su_mean 0.000
_refine_ls_structure_factor_coef Fsqd
_refine_ls_weighting_details 'calc w=1/[\s^2^(Fo^2^)+(0.0560P)^2^+0.0000P] where P=(Fo^2^+2Fc^2^)/3'
_refine_ls_weighting_scheme calc
_refine_ls_wR_factor_gt 0.0752
_refine_ls_wR_factor_ref 0.0765
_reflns_number_gt 2524
_reflns_number_total 2649
_reflns_threshold_expression >2sigma(I)
_cod_data_source_file om200396k_si_002.cif
_cod_data_source_block cd20140
_cod_depositor_comments
;
The following automatic conversions were performed:

'_symmetry_cell_setting' value 'Orthorhombic' changed to
'orthorhombic' according to the built-in table from CIF Core
dictionary named 'cif_core.dic' version 2.4.1 from 2010-06-29.

Automatic conversion script
Id: cif_fix_values 1715 2011-07-08 13:25:40Z adriana 
;
_cod_original_sg_symbol_H-M P2(1)2(1)2(1)
_cod_database_code 4063577

loop_
_symmetry_equiv_pos_as_xyz
'x, y, z'
'-x+1/2, -y, z+1/2'
'-x, y+1/2, -z+1/2'
'x+1/2, -y+1/2, -z'

loop_
_atom_site_label
_atom_site_type_symbol
_atom_site_fract_x
_atom_site_fract_y
_atom_site_fract_z
_atom_site_U_iso_or_equiv
_atom_site_adp_type
_atom_site_occupancy
_atom_site_symmetry_multiplicity
_atom_site_calc_flag
_atom_site_refinement_flags
_atom_site_disorder_assembly
_atom_site_disorder_group
Zr1 Zr 0.82189(5) 0.93210(3) 0.140474(18) 0.03315(11) Uani 1 1 d . A .
Cl1 Cl 0.70205(17) 0.72954(8) 0.12309(6) 0.0573(3) Uani 1 1 d . A .
Cl2 Cl 1.15156(14) 0.87368(11) 0.13144(7) 0.0600(3) Uani 1 1 d . A .
B2 B 0.7126(10) 1.1467(5) 0.0670(3) 0.0679(17) Uani 1 1 d . . .
H2A H 0.692(6) 1.240(3) 0.102(2) 0.045(10) Uiso 1 1 d . . .
B1 B 0.7103(15) 0.8419(12) 0.3006(9) 0.047(2) Uani 0.50 1 d PDU A 1
H10A H 0.6694 0.7593 0.3124 0.056 Uiso 0.50 1 calc PR A 1
C1 C 0.5836(17) 0.9444(11) 0.2660(8) 0.052(2) Uani 0.50 1 d PDU A 1
H1A H 0.4509 0.9256 0.2537 0.063 Uiso 0.50 1 calc PR A 1
C2 C 0.6441(17) 1.0614(10) 0.2517(7) 0.050(2) Uani 0.50 1 d PDU A 1
H2B H 0.5531 1.1218 0.2319 0.060 Uiso 0.50 1 calc PR A 1
C3 C 0.8303(18) 1.0915(10) 0.2587(7) 0.052(2) Uani 0.50 1 d PDU A 1
H3A H 0.8710 1.1735 0.2450 0.063 Uiso 0.50 1 calc PR A 1
C4 C 0.9618(16) 1.0084(9) 0.2863(6) 0.048(2) Uani 0.50 1 d PDU A 1
H4A H 1.0952 1.0320 0.2884 0.057 Uiso 0.50 1 calc PR A 1
C5 C 0.9142(15) 0.8882(7) 0.3042(5) 0.0365(18) Uani 0.50 1 d PDU A 1
H5A H 1.0161 0.8309 0.3163 0.044 Uiso 0.50 1 calc PR A 1
B1' B 0.7856(17) 0.8526(11) 0.3030(8) 0.046(2) Uani 0.50 1 d PDU A 2
H10B H 0.8049 0.7672 0.3157 0.055 Uiso 0.50 1 calc PR A 2
C1' C 0.5884(18) 0.8973(9) 0.2755(8) 0.050(2) Uani 0.50 1 d PDU A 2
H1'A H 0.4760 0.8458 0.2734 0.059 Uiso 0.50 1 calc PR A 2
C2' C 0.5885(15) 1.0184(9) 0.2506(6) 0.043(2) Uani 0.50 1 d PDU A 2
H2'A H 0.4693 1.0502 0.2279 0.052 Uiso 0.50 1 calc PR A 2
C3' C 0.7386(17) 1.0966(10) 0.2531(6) 0.046(2) Uani 0.50 1 d PDU A 2
H3'A H 0.7216 1.1803 0.2348 0.055 Uiso 0.50 1 calc PR A 2
C4' C 0.9164(16) 1.0551(10) 0.2740(7) 0.051(2) Uani 0.50 1 d PDU A 2
H4'A H 1.0228 1.1110 0.2687 0.061 Uiso 0.50 1 calc PR A 2
C5' C 0.9554(16) 0.9376(11) 0.3005(7) 0.056(2) Uani 0.50 1 d PDU A 2
H5'A H 1.0836 0.9109 0.3149 0.068 Uiso 0.50 1 calc PR A 2
C6 C 0.9054(8) 1.1131(4) 0.0399(3) 0.0612(13) Uani 1 1 d . A .
H6 H 1.0115 1.1656 0.0551 0.073 Uiso 1 1 calc R . .
C7 C 0.9401(7) 1.0103(5) -0.0064(2) 0.0578(11) Uani 1 1 d . A .
H7 H 1.0695 0.9922 -0.0249 0.069 Uiso 1 1 calc R . .
C8 C 0.7972(8) 0.9279(5) -0.0219(2) 0.0600(13) Uani 1 1 d . A .
C9 C 0.6128(7) 0.9487(5) 0.0057(3) 0.0640(14) Uani 1 1 d . A .
H9 H 0.5186 0.8931 -0.0070 0.077 Uiso 1 1 calc R . .
C10 C 0.5676(7) 1.0512(5) 0.0519(3) 0.0685(14) Uani 1 1 d . A .
H10 H 0.4396 1.0611 0.0749 0.082 Uiso 1 1 calc R . .
H8 H 0.850(7) 0.858(4) -0.050(3) 0.054(12) Uiso 1 1 d . . .

loop_
_atom_site_aniso_label
_atom_site_aniso_U_11
_atom_site_aniso_U_22
_atom_site_aniso_U_33
_atom_site_aniso_U_23
_atom_site_aniso_U_13
_atom_site_aniso_U_12
Zr1 0.03924(18) 0.03340(16) 0.02682(15) -0.00124(12) 0.00032(13) -0.00002(15)
Cl1 0.0756(7) 0.0418(5) 0.0546(6) -0.0028(4) -0.0090(5) -0.0148(5)
Cl2 0.0426(5) 0.0786(7) 0.0590(6) 0.0038(5) 0.0009(5) 0.0092(5)
B2 0.106(5) 0.053(3) 0.045(3) 0.009(2) -0.006(3) 0.021(3)
B1 0.060(5) 0.047(4) 0.033(3) 0.000(3) 0.010(4) -0.026(4)
C1 0.060(4) 0.052(6) 0.044(4) -0.003(5) 0.018(3) -0.025(5)
C2 0.066(6) 0.039(5) 0.046(3) -0.008(4) 0.013(5) 0.005(5)
C3 0.072(6) 0.042(4) 0.042(4) -0.008(3) 0.003(5) -0.002(5)
C4 0.071(5) 0.033(5) 0.039(4) -0.005(4) -0.008(4) -0.009(4)
C5 0.067(5) 0.024(4) 0.019(3) 0.004(3) -0.004(3) -0.007(3)
B1' 0.074(6) 0.037(4) 0.026(3) 0.010(3) 0.004(5) -0.006(5)
C1' 0.075(4) 0.034(5) 0.040(4) 0.003(4) 0.019(3) -0.015(4)
C2' 0.057(4) 0.035(5) 0.038(3) -0.006(4) 0.015(3) -0.014(4)
C3' 0.062(6) 0.039(4) 0.035(3) -0.012(3) 0.000(5) -0.010(5)
C4' 0.073(5) 0.039(5) 0.041(4) -0.009(4) -0.010(4) -0.004(4)
C5' 0.078(5) 0.052(6) 0.038(3) 0.003(5) -0.009(4) 0.010(5)
C6 0.087(4) 0.052(2) 0.045(2) 0.017(2) 0.003(2) -0.012(2)
C7 0.065(3) 0.072(3) 0.036(2) 0.017(2) 0.0128(19) 0.008(3)
C8 0.092(4) 0.059(3) 0.0285(17) -0.0043(18) -0.008(2) 0.020(3)
C9 0.067(3) 0.072(3) 0.053(2) 0.016(2) -0.028(2) -0.014(3)
C10 0.061(3) 0.089(4) 0.055(3) 0.022(3) -0.001(2) 0.025(3)

loop_
_atom_type_symbol
_atom_type_description
_atom_type_scat_dispersion_real
_atom_type_scat_dispersion_imag
_atom_type_scat_source
C C 0.0033 0.0016 'International Tables Vol C Tables 4.2.6.8 and 6.1.1.4'
H H 0.0000 0.0000 'International Tables Vol C Tables 4.2.6.8 and 6.1.1.4'
B B 0.0013 0.0007 'International Tables Vol C Tables 4.2.6.8 and 6.1.1.4'
Cl Cl 0.1484 0.1585 'International Tables Vol C Tables 4.2.6.8 and 6.1.1.4'
Zr Zr -2.9673 0.5597 'International Tables Vol C Tables 4.2.6.8 and 6.1.1.4'

loop_
_geom_angle_atom_site_label_1
_geom_angle_atom_site_label_2
_geom_angle_atom_site_label_3
_geom_angle
Cl1 Zr1 Cl2 94.62(4)
Cl1 Zr1 C8 81.20(13)
Cl2 Zr1 C8 90.19(12)
Cl1 Zr1 C3 137.2(3)
Cl2 Zr1 C3 101.8(3)
C8 Zr1 C3 137.2(3)
Cl1 Zr1 C2' 101.4(2)
Cl2 Zr1 C2' 139.2(2)
C8 Zr1 C2' 129.0(3)
C3 Zr1 C2' 43.5(3)
Cl1 Zr1 C9 76.98(11)
Cl2 Zr1 C9 121.60(13)
C8 Zr1 C9 31.59(17)
C3 Zr1 C9 123.5(3)
C2' Zr1 C9 98.6(3)
Cl1 Zr1 C4' 132.4(3)
Cl2 Zr1 C4' 86.6(3)
C8 Zr1 C4' 146.4(3)
C3 Zr1 C4' 17.2(2)
C2' Zr1 C4' 55.1(3)
C9 Zr1 C4' 140.3(3)
Cl1 Zr1 C2 115.0(3)
Cl2 Zr1 C2 131.1(3)
C8 Zr1 C2 130.3(3)
C3 Zr1 C2 30.8(2)
C2' Zr1 C2 13.8(2)
C9 Zr1 C2 103.2(3)
C4' Zr1 C2 44.6(3)
Cl1 Zr1 C1 84.6(3)
Cl2 Zr1 C1 133.2(3)
C8 Zr1 C1 135.3(3)
C3 Zr1 C1 55.5(3)
C2' Zr1 C1 19.2(2)
C9 Zr1 C1 103.8(3)
C4' Zr1 C1 62.0(4)
C2 Zr1 C1 31.2(2)
Cl1 Zr1 C7 109.06(12)
Cl2 Zr1 C7 74.23(11)
C8 Zr1 C7 31.35(15)
C3 Zr1 C7 113.4(3)
C2' Zr1 C7 132.3(3)
C9 Zr1 C7 55.92(16)
C4' Zr1 C7 116.9(3)
C2 Zr1 C7 124.4(3)
C1 Zr1 C7 149.5(3)
Cl1 Zr1 C3' 130.6(2)
Cl2 Zr1 C3' 116.4(3)
C8 Zr1 C3' 132.1(3)
C3 Zr1 C3' 14.6(2)
C2' Zr1 C3' 30.8(2)
C9 Zr1 C3' 111.7(3)
C4' Zr1 C3' 30.9(2)
C2 Zr1 C3' 17.2(2)
C1 Zr1 C3' 46.0(3)
C7 Zr1 C3' 115.7(3)
Cl1 Zr1 C6 136.62(11)
Cl2 Zr1 C6 87.39(13)
C8 Zr1 C6 55.43(16)
C3 Zr1 C6 83.9(3)
C2' Zr1 C6 104.9(3)
C9 Zr1 C6 65.55(15)
C4' Zr1 C6 91.0(3)
C2 Zr1 C6 94.8(3)
C1 Zr1 C6 124.0(3)
C7 Zr1 C6 30.59(15)
C3' Zr1 C6 85.1(3)
C6 B2 C10 114.1(4)
C6 B2 Zr1 69.0(3)
C10 B2 Zr1 69.1(2)
C6 B2 H2A 118(2)
C10 B2 H2A 128(2)
Zr1 B2 H2A 127.0(18)
C5 B1 C1 108.1(10)
C5 B1 Zr1 69.4(5)
C1 B1 Zr1 65.7(7)
C5 B1 H10A 125.8
C1 B1 H10A 125.8
Zr1 B1 H10A 125.8
C2 C1 B1 124.6(11)
C2 C1 Zr1 74.2(6)
B1 C1 Zr1 81.2(7)
C2 C1 H1A 117.7
B1 C1 H1A 117.7
Zr1 C1 H1A 117.7
C3 C2 C1 121.0(11)
C3 C2 Zr1 73.7(6)
C1 C2 Zr1 74.7(6)
C3 C2 H2B 119.4
C1 C2 H2B 119.4
Zr1 C2 H2B 119.4
C2 C3 C4 120.8(11)
C2 C3 Zr1 75.5(6)
C4 C3 Zr1 77.1(6)
C2 C3 H3A 119.6
C4 C3 H3A 119.6
Zr1 C3 H3A 119.6
C3 C4 C5 122.5(11)
C3 C4 Zr1 72.1(6)
C5 C4 Zr1 77.0(5)
C3 C4 H4A 118.6
C5 C4 H4A 118.6
Zr1 C4 H4A 118.6
C4 C5 B1 122.5(10)
C4 C5 Zr1 72.3(5)
B1 C5 Zr1 78.3(6)
C4 C5 H5A 118.7
B1 C5 H5A 118.7
Zr1 C5 H5A 118.7
C5' B1' C1' 120.3(10)
C5' B1' Zr1 72.5(6)
C1' B1' Zr1 73.7(6)
C5' B1' H10B 119.7
C1' B1' H10B 119.7
Zr1 B1' H10B 119.7
C2' C1' B1' 112.7(10)
C2' C1' Zr1 69.3(6)
B1' C1' Zr1 73.1(6)
C2' C1' H1'A 123.6
B1' C1' H1'A 123.6
Zr1 C1' H1'A 123.6
C3' C2' C1' 127.0(12)
C3' C2' Zr1 76.0(6)
C1' C2' Zr1 80.0(7)
C3' C2' H2'A 116.5
C1' C2' H2'A 116.5
Zr1 C2' H2'A 116.5
C2' C3' C4' 119.9(11)
C2' C3' Zr1 73.2(6)
C4' C3' Zr1 73.6(6)
C2' C3' H3'A 119.9
C4' C3' H3'A 119.9
Zr1 C3' H3'A 119.9
C3' C4' C5' 124.3(11)
C3' C4' Zr1 75.5(6)
C5' C4' Zr1 78.1(6)
C3' C4' H4'A 117.9
C5' C4' H4'A 117.9
Zr1 C4' H4'A 117.9
C4' C5' B1' 115.5(10)
C4' C5' Zr1 71.1(6)
B1' C5' Zr1 74.4(6)
C4' C5' H5'A 122.2
B1' C5' H5'A 122.2
Zr1 C5' H5'A 122.2
C7 C6 B2 121.8(5)
C7 C6 Zr1 73.5(2)
B2 C6 Zr1 79.3(3)
C7 C6 H6 119.1
B2 C6 H6 119.1
Zr1 C6 H6 119.1
C6 C7 C8 120.8(5)
C6 C7 Zr1 75.9(2)
C8 C7 Zr1 72.3(2)
C6 C7 H7 119.5
C8 C7 H7 119.5
Zr1 C7 H7 119.5
C7 C8 C9 121.2(5)
C7 C8 Zr1 76.3(2)
C9 C8 Zr1 75.7(2)
C7 C8 H8 109(3)
C9 C8 H8 129(3)
Zr1 C8 H8 116(2)
C10 C9 C8 120.9(5)
C10 C9 Zr1 76.6(3)
C8 C9 Zr1 72.7(2)
C10 C9 H9 119.6
C8 C9 H9 119.6
Zr1 C9 H9 122.4
C9 C10 B2 120.6(5)
C9 C10 Zr1 72.6(3)
B2 C10 Zr1 78.8(3)
C9 C10 H10 119.7
B2 C10 H10 119.7
Zr1 C10 H10 119.7

loop_
_geom_bond_atom_site_label_1
_geom_bond_atom_site_label_2
_geom_bond_distance
Zr1 Cl1 2.4219(10)
Zr1 Cl2 2.4236(11)
Zr1 C8 2.538(4)
Zr1 C3 2.558(11)
Zr1 C2' 2.567(10)
Zr1 C9 2.575(4)
Zr1 C4' 2.579(10)
Zr1 C2 2.579(10)
Zr1 C1 2.585(12)
Zr1 C7 2.588(4)
Zr1 C3' 2.603(10)
Zr1 C6 2.618(4)
B2 C6 1.475(9)
B2 C10 1.494(9)
B2 H2A 1.19(4)
B1 C5 1.532(8)
B1 C1 1.547(9)
B1 H10A 0.9800
C1 C2 1.387(8)
C1 H1A 0.9800
C2 C3 1.363(9)
C2 H2B 0.9800
C3 C4 1.379(9)
C3 H3A 0.9800
C4 C5 1.406(8)
C4 H4A 0.9800
C5 H5A 0.9800
B1' C5' 1.528(9)
B1' C1' 1.541(9)
B1' H10B 0.9800
C1' C2' 1.401(8)
C1' H1'A 0.9800
C2' C3' 1.373(8)
C2' H2'A 0.9800
C3' C4' 1.378(9)
C3' H3'A 0.9800
C4' C5' 1.397(8)
C4' H4'A 0.9800
C5' H5'A 0.9800
C6 C7 1.374(7)
C6 H6 0.9800
C7 C8 1.386(7)
C7 H7 0.9800
C8 C9 1.392(8)
C8 H8 0.97(4)
C9 C10 1.385(7)
C9 H9 0.9300
C10 H10 0.9800

loop_
_geom_torsion_atom_site_label_1
_geom_torsion_atom_site_label_2
_geom_torsion_atom_site_label_3
_geom_torsion_atom_site_label_4
_geom_torsion
Cl1 Zr1 B2 C6 -114.7(3)
Cl2 Zr1 B2 C6 12.2(3)
C8 Zr1 B2 C6 -63.6(3)
C3 Zr1 B2 C6 106.6(4)
C2' Zr1 B2 C6 151.5(4)
C9 Zr1 B2 C6 -98.4(3)
C4' Zr1 B2 C6 96.6(4)
C2 Zr1 B2 C6 139.0(4)
C1 Zr1 B2 C6 158.2(4)
C7 Zr1 B2 C6 -29.2(3)
C3' Zr1 B2 C6 120.8(4)
Cl1 Zr1 B2 C10 13.3(4)
Cl2 Zr1 B2 C10 140.2(3)
C8 Zr1 B2 C10 64.4(3)
C3 Zr1 B2 C10 -125.4(4)
C2' Zr1 B2 C10 -80.5(4)
C9 Zr1 B2 C10 29.6(3)
C4' Zr1 B2 C10 -135.4(4)
C2 Zr1 B2 C10 -93.0(4)
C1 Zr1 B2 C10 -73.8(4)
C7 Zr1 B2 C10 98.8(3)
C3' Zr1 B2 C10 -111.2(4)
C6 Zr1 B2 C10 128.0(4)
Cl1 Zr1 B1 C5 126.8(6)
Cl2 Zr1 B1 C5 36.5(6)
C8 Zr1 B1 C5 150.2(5)
C3 Zr1 B1 C5 -61.0(6)
C2' Zr1 B1 C5 -108.6(7)
C9 Zr1 B1 C5 -176.8(5)
C4' Zr1 B1 C5 -42.7(5)
C2 Zr1 B1 C5 -94.2(6)
C1 Zr1 B1 C5 -122.2(10)
C7 Zr1 B1 C5 43(6)
C3' Zr1 B1 C5 -76.9(6)
C6 Zr1 B1 C5 -72.0(8)
Cl1 Zr1 B1 C1 -111.0(7)
Cl2 Zr1 B1 C1 158.7(6)
C8 Zr1 B1 C1 -87.6(9)
C3 Zr1 B1 C1 61.2(6)
C2' Zr1 B1 C1 13.7(6)
C9 Zr1 B1 C1 -54.5(8)
C4' Zr1 B1 C1 79.6(7)
C2 Zr1 B1 C1 28.0(6)
C7 Zr1 B1 C1 165(6)
C3' Zr1 B1 C1 45.4(6)
C6 Zr1 B1 C1 50.2(9)
C5 B1 C1 C2 -7.4(16)
Zr1 B1 C1 C2 -63.8(11)
C5 B1 C1 Zr1 56.4(8)
Cl1 Zr1 C1 C2 -167.9(7)
Cl2 Zr1 C1 C2 100.9(8)
C8 Zr1 C1 C2 -96.1(7)
C3 Zr1 C1 C2 28.6(6)
C2' Zr1 C1 C2 -16.6(10)
C9 Zr1 C1 C2 -92.7(7)
C4' Zr1 C1 C2 47.3(6)
C7 Zr1 C1 C2 -48.7(10)
C3' Zr1 C1 C2 14.2(6)
C6 Zr1 C1 C2 -23.1(8)
Cl1 Zr1 C1 B1 62.2(6)
Cl2 Zr1 C1 B1 -29.0(8)
C8 Zr1 C1 B1 134.0(6)
C3 Zr1 C1 B1 -101.3(7)
C2' Zr1 C1 B1 -146.5(14)
C9 Zr1 C1 B1 137.4(6)
C4' Zr1 C1 B1 -82.6(6)
C2 Zr1 C1 B1 -129.9(11)
C7 Zr1 C1 B1 -178.6(5)
C3' Zr1 C1 B1 -115.7(8)
C6 Zr1 C1 B1 -153.0(6)
B1 C1 C2 C3 7.4(18)
Zr1 C1 C2 C3 -59.8(10)
B1 C1 C2 Zr1 67.1(11)
Cl1 Zr1 C2 C3 142.9(6)
Cl2 Zr1 C2 C3 21.2(8)
C8 Zr1 C2 C3 -117.0(7)
C2' Zr1 C2 C3 153(2)
C9 Zr1 C2 C3 -135.5(7)
C4' Zr1 C2 C3 17.0(6)
C1 Zr1 C2 C3 129.5(11)
C7 Zr1 C2 C3 -77.9(7)
C3' Zr1 C2 C3 -13.8(11)
C6 Zr1 C2 C3 -69.5(7)
Cl1 Zr1 C2 C1 13.4(8)
Cl2 Zr1 C2 C1 -108.3(7)
C8 Zr1 C2 C1 113.4(7)
C3 Zr1 C2 C1 -129.5(11)
C2' Zr1 C2 C1 23.1(14)
C9 Zr1 C2 C1 95.0(7)
C4' Zr1 C2 C1 -112.5(9)
C7 Zr1 C2 C1 152.5(6)
C3' Zr1 C2 C1 -143.3(15)
C6 Zr1 C2 C1 161.0(7)
C1 C2 C3 C4 -4.8(17)
Zr1 C2 C3 C4 -65.0(10)
C1 C2 C3 Zr1 60.2(10)
Cl1 Zr1 C3 C2 -53.5(9)
Cl2 Zr1 C3 C2 -163.8(6)
C8 Zr1 C3 C2 92.8(7)
C2' Zr1 C3 C2 -9.2(7)
C9 Zr1 C3 C2 54.9(8)
C4' Zr1 C3 C2 -136.0(15)
C1 Zr1 C3 C2 -29.0(6)
C7 Zr1 C3 C2 118.4(6)
C3' Zr1 C3 C2 16.2(13)
C6 Zr1 C3 C2 110.2(7)
Cl1 Zr1 C3 C4 73.5(8)
Cl2 Zr1 C3 C4 -36.8(7)
C8 Zr1 C3 C4 -140.2(6)
C2' Zr1 C3 C4 117.8(9)
C9 Zr1 C3 C4 -178.1(6)
C4' Zr1 C3 C4 -9.0(11)
C2 Zr1 C3 C4 127.0(11)
C1 Zr1 C3 C4 98.0(8)
C7 Zr1 C3 C4 -114.6(6)
C3' Zr1 C3 C4 143(2)
C6 Zr1 C3 C4 -122.9(7)
C2 C3 C4 C5 3.4(16)
Zr1 C3 C4 C5 -60.8(9)
C2 C3 C4 Zr1 64.2(10)
Cl1 Zr1 C4 C3 -129.8(6)
Cl2 Zr1 C4 C3 143.0(7)
C8 Zr1 C4 C3 80.6(9)
C2' Zr1 C4 C3 -43.2(6)
C9 Zr1 C4 C3 3.6(11)
C4' Zr1 C4 C3 11.0(14)
C2 Zr1 C4 C3 -30.1(6)
C1 Zr1 C4 C3 -64.5(7)
C7 Zr1 C4 C3 81.5(7)
C3' Zr1 C4 C3 -12.7(7)
C6 Zr1 C4 C3 58.2(7)
Cl1 Zr1 C4 C5 1.2(8)
Cl2 Zr1 C4 C5 -86.1(7)
C8 Zr1 C4 C5 -148.5(5)
C3 Zr1 C4 C5 130.9(11)
C2' Zr1 C4 C5 87.7(7)
C9 Zr1 C4 C5 134.5(6)
C4' Zr1 C4 C5 142(2)
C2 Zr1 C4 C5 100.8(7)
C1 Zr1 C4 C5 66.4(6)
C7 Zr1 C4 C5 -147.5(6)
C3' Zr1 C4 C5 118.2(8)
C6 Zr1 C4 C5 -170.9(6)
C3 C4 C5 B1 -4.4(15)
Zr1 C4 C5 B1 -62.9(9)
C3 C4 C5 Zr1 58.5(9)
C1 B1 C5 C4 5.8(14)
Zr1 B1 C5 C4 60.0(8)
C1 B1 C5 Zr1 -54.2(9)
Cl1 Zr1 C5 C4 -179.0(7)
Cl2 Zr1 C5 C4 86.5(7)
C8 Zr1 C5 C4 120.4(8)
C3 Zr1 C5 C4 -28.0(6)
C2' Zr1 C5 C4 -77.1(6)
C9 Zr1 C5 C4 -122.8(8)
C4' Zr1 C5 C4 -12.8(7)
C2 Zr1 C5 C4 -61.9(6)
C1 Zr1 C5 C4 -96.3(7)
C7 Zr1 C5 C4 53.3(8)
C3' Zr1 C5 C4 -42.9(6)
C6 Zr1 C5 C4 11.9(8)
Cl1 Zr1 C5 B1 -49.1(6)
Cl2 Zr1 C5 B1 -143.5(6)
C8 Zr1 C5 B1 -109.6(10)
C3 Zr1 C5 B1 101.9(7)
C2' Zr1 C5 B1 52.9(6)
C9 Zr1 C5 B1 7.1(10)
C4' Zr1 C5 B1 117.1(8)
C2 Zr1 C5 B1 68.1(6)
C1 Zr1 C5 B1 33.6(6)
C7 Zr1 C5 B1 -176.7(6)
C3' Zr1 C5 B1 87.0(6)
C6 Zr1 C5 B1 141.9(6)
Cl1 Zr1 B1' C5' 146.9(7)
Cl2 Zr1 B1' C5' 53.0(6)
C8 Zr1 B1' C5' 151.6(6)
C3 Zr1 B1' C5' -48.6(6)
C2' Zr1 B1' C5' -98.8(7)
C9 Zr1 B1' C5' -160.1(5)
C4' Zr1 B1' C5' -30.6(5)
C2 Zr1 B1' C5' -83.5(6)
C1 Zr1 B1' C5' -115.7(8)
C7 Zr1 B1' C5' 30.7(16)
C3' Zr1 B1' C5' -64.8(6)
C6 Zr1 B1' C5' -37.4(9)
Cl1 Zr1 B1' C1' -83.0(6)
Cl2 Zr1 B1' C1' -177.0(6)
C8 Zr1 B1' C1' -78.3(10)
C3 Zr1 B1' C1' 81.4(6)
C2' Zr1 B1' C1' 31.3(5)
C9 Zr1 B1' C1' -30.1(9)
C4' Zr1 B1' C1' 99.5(7)
C2 Zr1 B1' C1' 46.6(6)
C1 Zr1 B1' C1' 14.4(6)
C7 Zr1 B1' C1' 160.8(9)
C3' Zr1 B1' C1' 65.3(6)
C6 Zr1 B1' C1' 92.7(7)
C5' B1' C1' C2' -0.5(16)
Zr1 B1' C1' C2' -58.2(8)
C5' B1' C1' Zr1 57.7(9)
Cl1 Zr1 C1' C2' -148.6(7)
Cl2 Zr1 C1' C2' 126.8(6)
C8 Zr1 C1' C2' -90.0(7)
C3 Zr1 C1' C2' 41.7(6)
C9 Zr1 C1' C2' -77.7(7)
C4' Zr1 C1' C2' 60.3(7)
C2 Zr1 C1' C2' 13.2(7)
C1 Zr1 C1' C2' -3(2)
C7 Zr1 C1' C2' -44.5(12)
C3' Zr1 C1' C2' 27.2(6)
C6 Zr1 C1' C2' -5.4(9)
Cl1 Zr1 C1' B1' 88.3(6)
Cl2 Zr1 C1' B1' 3.7(8)
C8 Zr1 C1' B1' 146.9(6)
C3 Zr1 C1' B1' -81.4(7)
C2' Zr1 C1' B1' -123.1(10)
C9 Zr1 C1' B1' 159.2(6)
C4' Zr1 C1' B1' -62.8(6)
C2 Zr1 C1' B1' -109.9(8)
C1 Zr1 C1' B1' -126(3)
C7 Zr1 C1' B1' -167.6(6)
C3' Zr1 C1' B1' -95.8(7)
C6 Zr1 C1' B1' -128.5(6)
B1' C1' C2' C3' -3.5(16)
Zr1 C1' C2' C3' -63.9(10)
B1' C1' C2' Zr1 60.4(9)
Cl1 Zr1 C2' C3' 163.2(7)
Cl2 Zr1 C2' C3' 52.1(9)
C8 Zr1 C2' C3' -108.9(7)
C3 Zr1 C2' C3' 12.2(7)
C9 Zr1 C2' C3' -118.5(7)
C4' Zr1 C2' C3' 29.0(6)
C2 Zr1 C2' C3' -7.8(14)
C1 Zr1 C2' C3' 134.0(15)
C7 Zr1 C2' C3' -67.4(8)
C6 Zr1 C2' C3' -51.6(7)
Cl1 Zr1 C2' C1' 30.9(7)
Cl2 Zr1 C2' C1' -80.2(8)
C8 Zr1 C2' C1' 118.7(7)
C3 Zr1 C2' C1' -120.2(9)
C9 Zr1 C2' C1' 109.2(7)
C4' Zr1 C2' C1' -103.4(8)
C2 Zr1 C2' C1' -140(2)
C1 Zr1 C2' C1' 1.6(12)
C7 Zr1 C2' C1' 160.2(6)
C3' Zr1 C2' C1' -132.3(11)
C6 Zr1 C2' C1' 176.1(7)
C1' C2' C3' C4' 6.7(17)
Zr1 C2' C3' C4' -59.1(9)
C1' C2' C3' Zr1 65.7(10)
Cl1 Zr1 C3' C2' -21.9(9)
Cl2 Zr1 C3' C2' -144.8(6)
C8 Zr1 C3' C2' 98.2(7)
C3 Zr1 C3' C2' -145(2)
C9 Zr1 C3' C2' 69.3(7)
C4' Zr1 C3' C2' -129.2(11)
C2 Zr1 C3' C2' 6.3(11)
C1 Zr1 C3' C2' -19.2(6)
C7 Zr1 C3' C2' 130.8(7)
C6 Zr1 C3' C2' 130.5(7)
Cl1 Zr1 C3' C4' 107.3(7)
Cl2 Zr1 C3' C4' -15.6(8)
C8 Zr1 C3' C4' -132.6(6)
C3 Zr1 C3' C4' -15.6(14)
C2' Zr1 C3' C4' 129.2(11)
C9 Zr1 C3' C4' -161.5(6)
C2 Zr1 C3' C4' 135.5(15)
C1 Zr1 C3' C4' 110.0(8)
C7 Zr1 C3' C4' -100.0(7)
C6 Zr1 C3' C4' -100.2(7)
C2' C3' C4' C5' -5.5(17)
Zr1 C3' C4' C5' -64.3(10)
C2' C3' C4' Zr1 58.8(9)
Cl1 Zr1 C4' C3' -100.9(7)
Cl2 Zr1 C4' C3' 166.0(7)
C8 Zr1 C4' C3' 80.9(8)
C3 Zr1 C4' C3' 13.2(11)
C2' Zr1 C4' C3' -28.9(6)
C9 Zr1 C4' C3' 27.5(9)
C2 Zr1 C4' C3' -17.2(6)
C1 Zr1 C4' C3' -49.9(6)
C7 Zr1 C4' C3' 95.6(7)
C6 Zr1 C4' C3' 78.7(7)
Cl1 Zr1 C4' C5' 29.6(9)
Cl2 Zr1 C4' C5' -63.5(7)
C8 Zr1 C4' C5' -148.7(6)
C3 Zr1 C4' C5' 143.7(16)
C2' Zr1 C4' C5' 101.6(8)
C9 Zr1 C4' C5' 158.0(6)
C2 Zr1 C4' C5' 113.3(8)
C1 Zr1 C4' C5' 80.5(7)
C7 Zr1 C4' C5' -133.9(6)
C3' Zr1 C4' C5' 130.5(11)
C6 Zr1 C4' C5' -150.8(7)
C3' C4' C5' B1' 1.6(16)
Zr1 C4' C5' B1' -61.4(8)
C3' C4' C5' Zr1 63.1(10)
C1' B1' C5' C4' 1.3(15)
Zr1 B1' C5' C4' 59.6(8)
C1' B1' C5' Zr1 -58.3(10)
Cl1 Zr1 C5' C4' -157.9(7)
Cl2 Zr1 C5' C4' 111.5(7)
C8 Zr1 C5' C4' 94.2(11)
C3 Zr1 C5' C4' -14.2(6)
C2' Zr1 C5' C4' -61.6(7)
C9 Zr1 C5' C4' -64.4(15)
C2 Zr1 C5' C4' -46.9(6)
C1 Zr1 C5' C4' -82.4(7)
C7 Zr1 C5' C4' 65.0(8)
C3' Zr1 C5' C4' -28.3(6)
C6 Zr1 C5' C4' 33.3(8)
Cl1 Zr1 C5' B1' -33.2(7)
Cl2 Zr1 C5' B1' -123.9(7)
C8 Zr1 C5' B1' -141.2(9)
C3 Zr1 C5' B1' 110.5(8)
C2' Zr1 C5' B1' 63.0(6)
C9 Zr1 C5' B1' 60.2(14)
C4' Zr1 C5' B1' 124.6(10)
C2 Zr1 C5' B1' 77.7(6)
C1 Zr1 C5' B1' 42.2(6)
C7 Zr1 C5' B1' -170.3(5)
C3' Zr1 C5' B1' 96.4(7)
C6 Zr1 C5' B1' 158.0(6)
C10 B2 C6 C7 9.0(6)
Zr1 B2 C6 C7 62.8(4)
C10 B2 C6 Zr1 -53.8(4)
Cl1 Zr1 C6 C7 -31.2(4)
Cl2 Zr1 C6 C7 62.8(3)
C8 Zr1 C6 C7 -29.3(3)
C3 Zr1 C6 C7 165.0(4)
C2' Zr1 C6 C7 -156.7(4)
C9 Zr1 C6 C7 -63.9(3)
C4' Zr1 C6 C7 149.3(4)
C2 Zr1 C6 C7 -166.2(4)
C1 Zr1 C6 C7 -154.5(4)
C3' Zr1 C6 C7 179.6(4)
Cl1 Zr1 C6 B2 96.7(3)
Cl2 Zr1 C6 B2 -169.3(3)
C8 Zr1 C6 B2 98.7(3)
C3 Zr1 C6 B2 -67.1(4)
C2' Zr1 C6 B2 -28.7(4)
C9 Zr1 C6 B2 64.0(3)
C4' Zr1 C6 B2 -82.8(4)
C2 Zr1 C6 B2 -38.3(4)
C1 Zr1 C6 B2 -26.5(5)
C7 Zr1 C6 B2 127.9(5)
C3' Zr1 C6 B2 -52.5(4)
B2 C6 C7 C8 -6.6(6)
Zr1 C6 C7 C8 59.1(4)
B2 C6 C7 Zr1 -65.7(4)
Cl1 Zr1 C7 C6 157.9(3)
Cl2 Zr1 C7 C6 -112.6(3)
C8 Zr1 C7 C6 129.3(5)
C3 Zr1 C7 C6 -16.3(5)
C2' Zr1 C7 C6 31.2(5)
C9 Zr1 C7 C6 99.3(4)
C4' Zr1 C7 C6 -34.9(5)
C2 Zr1 C7 C6 16.7(5)
C1 Zr1 C7 C6 44.8(7)
C3' Zr1 C7 C6 -0.5(4)
Cl1 Zr1 C7 C8 28.6(3)
Cl2 Zr1 C7 C8 118.1(3)
C3 Zr1 C7 C8 -145.6(4)
C2' Zr1 C7 C8 -98.1(4)
C9 Zr1 C7 C8 -30.0(3)
C4' Zr1 C7 C8 -164.3(4)
C2 Zr1 C7 C8 -112.6(4)
C1 Zr1 C7 C8 -84.5(6)
C3' Zr1 C7 C8 -129.8(4)
C6 Zr1 C7 C8 -129.3(5)
C6 C7 C8 C9 2.7(6)
Zr1 C7 C8 C9 63.5(4)
C6 C7 C8 Zr1 -60.9(4)
Cl1 Zr1 C8 C7 -152.8(3)
Cl2 Zr1 C8 C7 -58.1(3)
C3 Zr1 C8 C7 49.6(6)
C2' Zr1 C8 C7 109.6(4)
C9 Zr1 C8 C7 127.8(5)
C4' Zr1 C8 C7 25.9(6)
C2 Zr1 C8 C7 91.7(5)
C1 Zr1 C8 C7 134.2(4)
C3' Zr1 C8 C7 68.9(5)
C6 Zr1 C8 C7 28.6(3)
Cl1 Zr1 C8 C9 79.4(3)
Cl2 Zr1 C8 C9 174.1(3)
C3 Zr1 C8 C9 -78.2(6)
C2' Zr1 C8 C9 -18.2(5)
C4' Zr1 C8 C9 -101.9(6)
C2 Zr1 C8 C9 -36.1(6)
C1 Zr1 C8 C9 6.4(6)
C7 Zr1 C8 C9 -127.8(5)
C3' Zr1 C8 C9 -58.9(5)
C6 Zr1 C8 C9 -99.2(3)
C7 C8 C9 C10 -1.9(7)
Zr1 C8 C9 C10 62.0(4)
C7 C8 C9 Zr1 -63.9(4)
Cl1 Zr1 C9 C10 136.8(3)
Cl2 Zr1 C9 C10 -135.8(3)
C8 Zr1 C9 C10 -128.8(5)
C3 Zr1 C9 C10 -1.8(5)
C2' Zr1 C9 C10 37.0(4)
C4' Zr1 C9 C10 -6.8(5)
C2 Zr1 C9 C10 23.7(4)
C1 Zr1 C9 C10 55.8(4)
C7 Zr1 C9 C10 -99.1(3)
C3' Zr1 C9 C10 8.0(4)
C6 Zr1 C9 C10 -65.6(3)
Cl1 Zr1 C9 C8 -94.4(3)
Cl2 Zr1 C9 C8 -7.0(4)
C3 Zr1 C9 C8 127.1(4)
C2' Zr1 C9 C8 165.8(4)
C4' Zr1 C9 C8 122.1(5)
C2 Zr1 C9 C8 152.5(4)
C1 Zr1 C9 C8 -175.4(4)
C7 Zr1 C9 C8 29.8(3)
C3' Zr1 C9 C8 136.8(4)
C6 Zr1 C9 C8 63.2(3)
C8 C9 C10 B2 4.9(6)
Zr1 C9 C10 B2 65.0(4)
C8 C9 C10 Zr1 -60.1(4)
C6 B2 C10 C9 -8.1(6)
Zr1 B2 C10 C9 -61.8(4)
C6 B2 C10 Zr1 53.7(4)
Cl1 Zr1 C10 C9 -42.6(3)
Cl2 Zr1 C10 C9 66.7(4)
C8 Zr1 C10 C9 29.6(3)
C3 Zr1 C10 C9 178.5(4)
C2' Zr1 C10 C9 -141.8(4)
C4' Zr1 C10 C9 175.4(4)
C2 Zr1 C10 C9 -156.1(4)
C1 Zr1 C10 C9 -126.4(4)
C7 Zr1 C10 C9 64.0(3)
C3' Zr1 C10 C9 -172.5(4)
C6 Zr1 C10 C9 97.6(3)
Cl1 Zr1 C10 B2 -169.9(3)
Cl2 Zr1 C10 B2 -60.5(4)
C8 Zr1 C10 B2 -97.7(3)
C3 Zr1 C10 B2 51.3(4)
C2' Zr1 C10 B2 91.0(4)
C9 Zr1 C10 B2 -127.3(4)
C4' Zr1 C10 B2 48.1(4)
C2 Zr1 C10 B2 76.6(4)
C1 Zr1 C10 B2 106.3(4)
C7 Zr1 C10 B2 -63.3(3)
C3' Zr1 C10 B2 60.3(4)
C6 Zr1 C10 B2 -29.7(3)
